data_4031097
loop_
_publ_author_name
'Murugavel, Govindarasu'
'Punniyamurthy, Tharmalingam'

_publ_section_title
;
 Microwave-Assisted Copper-Catalyzed Four-Component Tandem Synthesis of
 3-N-Sulfonylamidine Coumarins.
;
_journal_issue 12
_journal_name_full 'The Journal of organic chemistry'
_journal_page_first 6291
_journal_page_last 6299
_journal_paper_doi 10.1021/acs.joc.5b00738
_journal_volume 80
_journal_year 2015
_chemical_formula_moiety 'C27 H28 N2 O4 S'
_chemical_formula_sum 'C27 H28 N2 O4 S'
_chemical_formula_weight 476.58
_chemical_name_systematic
; 
 ? 
;
_space_group_IT_number 14
_symmetry_cell_setting monoclinic
_symmetry_space_group_name_Hall '-P 2yn'
_symmetry_space_group_name_H-M 'P 1 21/n 1'
_atom_sites_solution_hydrogens geom
_atom_sites_solution_primary direct
_atom_sites_solution_secondary difmap
_audit_creation_method SHELXL-97
_cell_angle_alpha 90.00
_cell_angle_beta 108.212(2)
_cell_angle_gamma 90.00
_cell_formula_units_Z 4
_cell_length_a 11.9970(5)
_cell_length_b 18.4263(7)
_cell_length_c 12.1195(4)
_cell_measurement_temperature 298(2)
_cell_measurement_theta_max 22.82
_cell_measurement_theta_min 2.36
_cell_volume 2544.93(17)
_computing_cell_refinement 'Bruker SMART'
_computing_data_collection 'Bruker SMART'
_computing_data_reduction 'Bruker SAINT'
_computing_molecular_graphics 'Bruker SHELXTL'
_computing_publication_material 'Bruker SHELXTL'
_computing_structure_refinement 'SHELXL-97 (Sheldrick, 1997)'
_computing_structure_solution 'SHELXS-97 (Sheldrick, 1990)'
_diffrn_ambient_temperature 298(2)
_diffrn_measured_fraction_theta_full 0.996
_diffrn_measured_fraction_theta_max 0.996
_diffrn_measurement_device_type 'CCD area detector'
_diffrn_measurement_method 'phi and omega scans'
_diffrn_radiation_monochromator graphite
_diffrn_radiation_source 'fine-focus sealed tube'
_diffrn_radiation_type MoK\a
_diffrn_radiation_wavelength 0.71073
_diffrn_reflns_av_R_equivalents 0.0453
_diffrn_reflns_av_sigmaI/netI 0.0358
_diffrn_reflns_limit_h_max 15
_diffrn_reflns_limit_h_min -15
_diffrn_reflns_limit_k_max 24
_diffrn_reflns_limit_k_min -24
_diffrn_reflns_limit_l_max 16
_diffrn_reflns_limit_l_min -16
_diffrn_reflns_number 35581
_diffrn_reflns_theta_full 28.33
_diffrn_reflns_theta_max 28.33
_diffrn_reflns_theta_min 2.08
_exptl_absorpt_coefficient_mu 0.162
_exptl_absorpt_correction_T_max 0.962
_exptl_absorpt_correction_T_min 0.934
_exptl_absorpt_correction_type multi-scan
_exptl_absorpt_process_details SADABS
_exptl_crystal_colour colorless
_exptl_crystal_density_diffrn 1.244
_exptl_crystal_density_method 'not measured'
_exptl_crystal_description block
_exptl_crystal_F_000 1008
_exptl_crystal_size_max 0.42
_exptl_crystal_size_mid 0.38
_exptl_crystal_size_min 0.24
_refine_diff_density_max 0.168
_refine_diff_density_min -0.294
_refine_diff_density_rms 0.036
_refine_ls_extinction_method none
_refine_ls_goodness_of_fit_ref 0.955
_refine_ls_matrix_type full
_refine_ls_number_parameters 312
_refine_ls_number_reflns 6311
_refine_ls_number_restraints 0
_refine_ls_restrained_S_all 0.955
_refine_ls_R_factor_all 0.0972
_refine_ls_R_factor_gt 0.0506
_refine_ls_shift/su_max 0.001
_refine_ls_shift/su_mean 0.000
_refine_ls_structure_factor_coef Fsqd
_refine_ls_weighting_details 'calc w=1/[\s^2^(Fo^2^)+(0.1000P)^2^+0.0000P] where P=(Fo^2^+2Fc^2^)/3'
_refine_ls_weighting_scheme calc
_refine_ls_wR_factor_gt 0.1445
_refine_ls_wR_factor_ref 0.1713
_reflns_number_gt 3603
_reflns_number_total 6311
_reflns_threshold_expression >2sigma(I)
_cod_data_source_file jo5b00738_si_002.cif
_cod_data_source_block gm-411-a
_cod_depositor_comments
;
The following automatic conversions were performed:

'_symmetry_cell_setting' value 'Monoclinic' changed to 'monoclinic'
according to
/usr/data/users/saulius/crontab/automatic-downloads/rss-feeds/ACS/lib/dictionaries/cif_core.dic
dictionary named 'cif_core.dic' version 2.4.2 from 2011-04-26.

Automatic conversion script
Id: cif_fix_values 3271 2015-04-21 07:52:19Z andrius 

 Adding full bibliography for 4031096--4031097.cif.
;
_cod_original_sg_symbol_H-M 'P 21/n'
_cod_database_code 4031097

loop_
_symmetry_equiv_pos_as_xyz
'x, y, z'
'-x+1/2, y+1/2, -z+1/2'
'-x, -y, -z'
'x-1/2, -y-1/2, z-1/2'

loop_
_atom_site_label
_atom_site_type_symbol
_atom_site_fract_x
_atom_site_fract_y
_atom_site_fract_z
_atom_site_U_iso_or_equiv
_atom_site_adp_type
_atom_site_occupancy
_atom_site_symmetry_multiplicity
_atom_site_calc_flag
_atom_site_refinement_flags
S1 S 0.31428(5) 1.07026(2) 0.86406(4) 0.05485(18) Uani 1 1 d .
N1 N 0.27555(14) 0.86972(8) 0.91819(13) 0.0577(4) Uani 1 1 d .
C8 C 0.34371(17) 0.91919(9) 0.76487(15) 0.0500(4) Uani 1 1 d .
C1 C 0.17320(17) 1.11016(10) 0.82761(16) 0.0544(5) Uani 1 1 d .
C10 C 0.23775(19) 0.87434(11) 1.02392(17) 0.0637(5) Uani 1 1 d .
H10 H 0.2196 0.8246 1.0412 0.076 Uiso 1 1 calc R
C2 C 0.0822(2) 1.08243(11) 0.7367(2) 0.0692(6) Uani 1 1 d .
H2 H 0.0924 1.0395 0.7008 0.083 Uiso 1 1 calc R
C7 C 0.30328(17) 0.92895(10) 0.86963(15) 0.0503(4) Uani 1 1 d .
C22 C 0.7523(3) 0.91372(12) 0.5605(3) 0.0834(8) Uani 1 1 d .
H22 H 0.7676 0.9121 0.4900 0.100 Uiso 1 1 calc R
C4 C -0.0418(2) 1.18235(12) 0.7510(2) 0.0751(6) Uani 1 1 d .
C14 C 0.2821(2) 0.79526(11) 0.8723(2) 0.0817(7) Uani 1 1 d .
H14 H 0.3075 0.8005 0.8033 0.098 Uiso 1 1 calc R
C3 C -0.0235(2) 1.11848(13) 0.6996(2) 0.0793(7) Uani 1 1 d .
H3 H -0.0840 1.0994 0.6384 0.095 Uiso 1 1 calc R
C13 C 0.1611(3) 0.76021(15) 0.8328(3) 0.1183(11) Uani 1 1 d .
H13A H 0.1337 0.7536 0.8986 0.177 Uiso 1 1 calc R
H13B H 0.1658 0.7140 0.7981 0.177 Uiso 1 1 calc R
H13C H 0.1075 0.7910 0.7769 0.177 Uiso 1 1 calc R
C6 C 0.1554(2) 1.17278(11) 0.88253(19) 0.0702(6) Uani 1 1 d .
H6 H 0.2151 1.1912 0.9452 0.084 Uiso 1 1 calc R
C15 C 0.3746(3) 0.75025(14) 0.9597(3) 0.1117(10) Uani 1 1 d .
H15A H 0.4478 0.7760 0.9822 0.168 Uiso 1 1 calc R
H15B H 0.3841 0.7047 0.9251 0.168 Uiso 1 1 calc R
H15C H 0.3504 0.7416 1.0269 0.168 Uiso 1 1 calc R
C5 C 0.0480(2) 1.20807(12) 0.8435(2) 0.0816(7) Uani 1 1 d .
H5 H 0.0365 1.2501 0.8810 0.098 Uiso 1 1 calc R
C12 C 0.1250(2) 0.91734(15) 1.0029(2) 0.0936(8) Uani 1 1 d .
H12A H 0.1387 0.9672 0.9879 0.140 Uiso 1 1 calc R
H12B H 0.0994 0.9145 1.0703 0.140 Uiso 1 1 calc R
H12C H 0.0655 0.8976 0.9372 0.140 Uiso 1 1 calc R
C11 C 0.3364(2) 0.89994(14) 1.12889(19) 0.0812(7) Uani 1 1 d .
H11A H 0.4002 0.8660 1.1452 0.122 Uiso 1 1 calc R
H11B H 0.3084 0.9032 1.1948 0.122 Uiso 1 1 calc R
H11C H 0.3629 0.9468 1.1131 0.122 Uiso 1 1 calc R
N2 N 0.29604(14) 0.99262(8) 0.91582(12) 0.0566(4) Uani 1 1 d .
O1 O 0.34458(14) 1.06787(7) 0.75815(12) 0.0670(4) Uani 1 1 d .
O2 O 0.38991(13) 1.11207(8) 0.95814(12) 0.0707(4) Uani 1 1 d .
O3 O 0.14741(15) 0.91620(9) 0.63765(14) 0.0814(5) Uani 1 1 d .
O4 O 0.28906(12) 0.90993(8) 0.55726(11) 0.0617(4) Uani 1 1 d .
C17 C 0.49320(17) 0.91345(9) 0.67010(16) 0.0488(4) Uani 1 1 d .
C18 C 0.40546(18) 0.91036(9) 0.56501(16) 0.0522(5) Uani 1 1 d .
C26 C 0.61308(18) 0.91399(9) 0.67045(18) 0.0549(5) Uani 1 1 d .
C21 C 0.6356(2) 0.91145(10) 0.5611(2) 0.0622(5) Uani 1 1 d .
C19 C 0.4282(2) 0.90730(11) 0.45834(18) 0.0653(5) Uani 1 1 d .
H19 H 0.3666 0.9050 0.3891 0.078 Uiso 1 1 calc R
C20 C 0.5399(2) 0.90768(11) 0.45683(19) 0.0686(6) Uani 1 1 d .
H20 H 0.5547 0.9054 0.3860 0.082 Uiso 1 1 calc R
C23 C 0.8428(3) 0.91823(14) 0.6598(3) 0.0982(10) Uani 1 1 d .
H23 H 0.9194 0.9201 0.6574 0.118 Uiso 1 1 calc R
C25 C 0.7089(2) 0.91837(12) 0.7721(2) 0.0725(6) Uani 1 1 d .
H25 H 0.6959 0.9201 0.8438 0.087 Uiso 1 1 calc R
C24 C 0.8207(2) 0.92019(15) 0.7676(3) 0.0989(9) Uani 1 1 d .
H24 H 0.8832 0.9227 0.8362 0.119 Uiso 1 1 calc R
C28 C 0.45762(18) 0.91811(9) 0.77321(16) 0.0501(4) Uani 1 1 d .
H28 H 0.5142 0.9204 0.8459 0.060 Uiso 1 1 calc R
C27 C 0.2517(2) 0.91532(10) 0.65385(17) 0.0571(5) Uani 1 1 d .
C29 C -0.1560(2) 1.22416(15) 0.7055(3) 0.1142(10) Uani 1 1 d .
H29A H -0.2174 1.1918 0.6637 0.171 Uiso 1 1 calc R
H29B H -0.1471 1.2620 0.6546 0.171 Uiso 1 1 calc R
H29C H -0.1757 1.2451 0.7696 0.171 Uiso 1 1 calc R

loop_
_atom_site_aniso_label
_atom_site_aniso_U_11
_atom_site_aniso_U_22
_atom_site_aniso_U_33
_atom_site_aniso_U_23
_atom_site_aniso_U_13
_atom_site_aniso_U_12
S1 0.0708(4) 0.0521(3) 0.0422(3) 0.0025(2) 0.0185(2) -0.0057(2)
N1 0.0819(11) 0.0522(9) 0.0469(9) -0.0016(7) 0.0314(8) -0.0098(8)
C8 0.0652(13) 0.0519(10) 0.0360(10) -0.0025(7) 0.0205(9) -0.0064(8)
C1 0.0699(13) 0.0484(10) 0.0438(11) 0.0021(8) 0.0161(9) -0.0055(9)
C10 0.0846(15) 0.0664(12) 0.0491(12) 0.0030(9) 0.0338(11) -0.0107(11)
C2 0.0751(15) 0.0602(12) 0.0660(14) -0.0134(10) 0.0131(11) -0.0045(11)
C7 0.0617(12) 0.0539(10) 0.0374(10) 0.0011(8) 0.0186(9) -0.0030(8)
C22 0.094(2) 0.0688(14) 0.111(2) -0.0100(14) 0.0659(18) -0.0020(13)
C4 0.0765(15) 0.0543(12) 0.0910(17) 0.0123(11) 0.0211(13) -0.0029(11)
C14 0.135(2) 0.0520(12) 0.0779(16) -0.0090(11) 0.0622(16) -0.0175(13)
C3 0.0762(16) 0.0733(15) 0.0770(16) -0.0048(12) 0.0074(12) -0.0100(12)
C13 0.170(3) 0.0816(19) 0.114(2) -0.0338(16) 0.060(2) -0.0523(19)
C6 0.0856(16) 0.0564(12) 0.0618(14) -0.0091(10) 0.0131(11) -0.0029(11)
C15 0.148(3) 0.0600(15) 0.152(3) 0.0120(16) 0.082(2) 0.0114(16)
C5 0.0932(18) 0.0540(13) 0.0937(18) -0.0063(12) 0.0236(14) 0.0044(12)
C12 0.0812(18) 0.124(2) 0.0891(19) -0.0049(15) 0.0462(15) -0.0031(15)
C11 0.1053(19) 0.0881(16) 0.0482(13) 0.0056(11) 0.0214(12) -0.0055(14)
N2 0.0839(11) 0.0486(9) 0.0424(9) 0.0036(6) 0.0273(8) 0.0009(7)
O1 0.0914(11) 0.0635(8) 0.0565(9) 0.0113(6) 0.0382(8) -0.0019(7)
O2 0.0776(10) 0.0656(9) 0.0589(9) -0.0033(7) 0.0069(7) -0.0100(7)
O3 0.0632(10) 0.1159(13) 0.0653(10) -0.0166(8) 0.0203(8) -0.0105(8)
O4 0.0658(9) 0.0794(9) 0.0388(7) -0.0057(6) 0.0150(6) -0.0023(7)
C17 0.0652(12) 0.0423(9) 0.0427(10) -0.0006(7) 0.0224(9) -0.0003(8)
C18 0.0708(13) 0.0499(10) 0.0391(10) 0.0001(8) 0.0220(9) -0.0009(9)
C26 0.0653(13) 0.0434(10) 0.0602(13) -0.0029(8) 0.0257(10) 0.0014(8)
C21 0.0807(15) 0.0438(10) 0.0767(15) -0.0042(9) 0.0456(13) 0.0005(9)
C19 0.0911(16) 0.0692(13) 0.0400(11) -0.0031(9) 0.0267(11) -0.0002(11)
C20 0.1018(19) 0.0633(12) 0.0549(13) -0.0026(10) 0.0449(13) -0.0007(12)
C23 0.079(2) 0.0890(19) 0.146(3) -0.0249(18) 0.063(2) -0.0081(14)
C25 0.0663(15) 0.0774(15) 0.0741(16) -0.0104(11) 0.0222(12) 0.0009(11)
C24 0.0623(16) 0.109(2) 0.121(2) -0.0275(17) 0.0233(16) 0.0012(13)
C28 0.0645(12) 0.0485(10) 0.0369(10) -0.0010(7) 0.0151(8) -0.0008(8)
C27 0.0649(14) 0.0662(12) 0.0431(11) -0.0068(9) 0.0214(10) -0.0070(10)
C29 0.0852(19) 0.0818(18) 0.161(3) 0.0158(18) 0.0169(18) 0.0121(15)

loop_
_atom_type_symbol
_atom_type_description
_atom_type_scat_dispersion_real
_atom_type_scat_dispersion_imag
_atom_type_scat_source
C C 0.0033 0.0016 'International Tables Vol C Tables 4.2.6.8 and 6.1.1.4'
H H 0.0000 0.0000 'International Tables Vol C Tables 4.2.6.8 and 6.1.1.4'
N N 0.0061 0.0033 'International Tables Vol C Tables 4.2.6.8 and 6.1.1.4'
O O 0.0106 0.0060 'International Tables Vol C Tables 4.2.6.8 and 6.1.1.4'
S S 0.1246 0.1234 'International Tables Vol C Tables 4.2.6.8 and 6.1.1.4'

loop_
_geom_angle_atom_site_label_1
_geom_angle_atom_site_label_2
_geom_angle_atom_site_label_3
_geom_angle
O2 S1 O1 116.77(9)
O2 S1 N2 107.28(8)
O1 S1 N2 115.12(8)
O2 S1 C1 107.00(9)
O1 S1 C1 106.16(9)
N2 S1 C1 103.38(9)
C7 N1 C10 121.27(15)
C7 N1 C14 122.68(15)
C10 N1 C14 116.04(15)
C28 C8 C27 122.15(17)
C28 C8 C7 121.92(17)
C27 C8 C7 115.84(17)
C6 C1 C2 119.3(2)
C6 C1 S1 120.40(16)
C2 C1 S1 120.04(16)
N1 C10 C11 111.84(17)
N1 C10 C12 112.35(18)
C11 C10 C12 113.5(2)
C3 C2 C1 120.0(2)
N2 C7 N1 119.00(16)
N2 C7 C8 123.19(15)
N1 C7 C8 117.79(15)
C23 C22 C21 121.6(3)
C5 C4 C3 117.9(2)
C5 C4 C29 120.6(2)
C3 C4 C29 121.4(2)
N1 C14 C15 110.8(2)
N1 C14 C13 110.6(2)
C15 C14 C13 113.9(2)
C2 C3 C4 121.6(2)
C1 C6 C5 119.6(2)
C4 C5 C6 121.6(2)
C7 N2 S1 126.46(12)
C18 O4 C27 122.35(15)
C18 C17 C26 118.57(17)
C18 C17 C28 117.12(18)
C26 C17 C28 124.29(18)
O4 C18 C17 122.13(16)
O4 C18 C19 115.12(18)
C17 C18 C19 122.8(2)
C25 C26 C21 118.40(19)
C25 C26 C17 123.26(19)
C21 C26 C17 118.33(19)
C22 C21 C20 121.9(2)
C22 C21 C26 118.7(2)
C20 C21 C26 119.45(19)
C20 C19 C18 119.6(2)
C19 C20 C21 121.3(2)
C22 C23 C24 119.7(3)
C24 C25 C26 121.0(3)
C25 C24 C23 120.6(3)
C8 C28 C17 120.43(17)
O3 C27 O4 117.29(19)
O3 C27 C8 126.93(19)
O4 C27 C8 115.78(18)

loop_
_geom_bond_atom_site_label_1
_geom_bond_atom_site_label_2
_geom_bond_distance
S1 O2 1.4388(14)
S1 O1 1.4399(14)
S1 N2 1.6044(15)
S1 C1 1.770(2)
N1 C7 1.331(2)
N1 C10 1.489(2)
N1 C14 1.492(3)
C8 C28 1.339(3)
C8 C27 1.451(3)
C8 C7 1.505(2)
C1 C6 1.381(3)
C1 C2 1.384(3)
C10 C11 1.517(3)
C10 C12 1.519(3)
C2 C3 1.376(3)
C7 N2 1.314(2)
C22 C23 1.348(4)
C22 C21 1.403(3)
C4 C5 1.374(3)
C4 C3 1.381(3)
C4 C29 1.517(3)
C14 C15 1.519(4)
C14 C13 1.523(4)
C6 C5 1.388(3)
O3 C27 1.204(3)
O4 C18 1.370(2)
O4 C27 1.382(2)
C17 C18 1.377(3)
C17 C26 1.437(3)
C17 C28 1.444(2)
C18 C19 1.404(3)
C26 C25 1.400(3)
C26 C21 1.433(3)
C21 C20 1.419(3)
C19 C20 1.346(3)
C23 C24 1.412(4)
C25 C24 1.360(3)
